data_4074020
loop_
_publ_author_name
'Baksi, Suparna'
'Acharyya, Rama'
'Basuli, Falguni'
'Peng, Shie-Ming'
'Lee, Gene-Hsiang'
'Nethaji, Munirathinam'
'Bhattacharya, Samaresh'

_publ_section_title
;
 Rhodium-Mediated C--C Bond Activation of
 2-(2&#x2032;,6&#x2032;-Dialkylarylazo)-4-methylphenols. Elimination and
 Migration of Alkyl Groups
;
_journal_issue 26
_journal_name_full Organometallics
_journal_page_first 6596
_journal_paper_doi 10.1021/om700826t
_journal_volume 26
_journal_year 2007
_chemical_formula_sum 'C50 H42 Cl N2 O P2 Rh'
_chemical_formula_weight 887.16
_chemical_name_systematic
; 
 ? 
;
_space_group_IT_number 14
_symmetry_cell_setting monoclinic
_symmetry_space_group_name_Hall '-P 2ybc'
_symmetry_space_group_name_H-M 'P 1 21/c 1'
_atom_sites_solution_hydrogens geom
_atom_sites_solution_primary direct
_atom_sites_solution_secondary difmap
_audit_creation_method SHELXL-97
_cell_angle_alpha 90.00
_cell_angle_beta 112.5470(10)
_cell_angle_gamma 90.00
_cell_formula_units_Z 4
_cell_length_a 18.1980(7)
_cell_length_b 11.9925(5)
_cell_length_c 20.5405(8)
_cell_measurement_reflns_used 5837
_cell_measurement_temperature 295(2)
_cell_measurement_theta_max 23.97
_cell_measurement_theta_min 2.42
_cell_volume 4140.1(3)
_computing_cell_refinement 'Bruker SAINT'
_computing_data_collection 'Bruker SMART'
_computing_data_reduction 'Bruker SAINT'
_computing_molecular_graphics 'Bruker SHELXTL'
_computing_publication_material 'Bruker SHELXTL'
_computing_structure_refinement 'SHELXL-97 (Sheldrick, 1997)'
_computing_structure_solution 'SHELXS-97 (Sheldrick, 1990)'
_diffrn_ambient_temperature 295(2)
_diffrn_measured_fraction_theta_full 1.000
_diffrn_measured_fraction_theta_max 1.000
_diffrn_measurement_device_type 'BRUKER SMART ApexCCD area detector'
_diffrn_measurement_method 'omega scans'
_diffrn_radiation_monochromator graphite
_diffrn_radiation_source 'fine-focus sealed tube'
_diffrn_radiation_type MoK\a
_diffrn_radiation_wavelength 0.71073
_diffrn_reflns_av_R_equivalents 0.0548
_diffrn_reflns_av_sigmaI/netI 0.0487
_diffrn_reflns_limit_h_max 23
_diffrn_reflns_limit_h_min -23
_diffrn_reflns_limit_k_max 15
_diffrn_reflns_limit_k_min -15
_diffrn_reflns_limit_l_max 26
_diffrn_reflns_limit_l_min -22
_diffrn_reflns_number 39130
_diffrn_reflns_theta_full 27.50
_diffrn_reflns_theta_max 27.50
_diffrn_reflns_theta_min 1.21
_exptl_absorpt_coefficient_mu 0.595
_exptl_absorpt_correction_T_max 0.9320
_exptl_absorpt_correction_T_min 0.8902
_exptl_absorpt_correction_type multi-scan
_exptl_crystal_colour deep-blue
_exptl_crystal_density_diffrn 1.423
_exptl_crystal_density_meas 0
_exptl_crystal_density_method 'not measured'
_exptl_crystal_description block
_exptl_crystal_F_000 1824
_exptl_crystal_size_max 0.20
_exptl_crystal_size_mid 0.15
_exptl_crystal_size_min 0.12
_refine_diff_density_max 0.754
_refine_diff_density_min -0.661
_refine_diff_density_rms 0.078
_refine_ls_extinction_method none
_refine_ls_goodness_of_fit_ref 1.182
_refine_ls_hydrogen_treatment mixed
_refine_ls_matrix_type full
_refine_ls_number_parameters 514
_refine_ls_number_reflns 9511
_refine_ls_number_restraints 0
_refine_ls_restrained_S_all 1.182
_refine_ls_R_factor_all 0.0705
_refine_ls_R_factor_gt 0.0565
_refine_ls_shift/su_max 0.001
_refine_ls_shift/su_mean 0.000
_refine_ls_structure_factor_coef Fsqd
_refine_ls_weighting_details 'calc w=1/[\s^2^(Fo^2^)+(0.0528P)^2^+1.2415P] where P=(Fo^2^+2Fc^2^)/3'
_refine_ls_weighting_scheme calc
_refine_ls_wR_factor_gt 0.1192
_refine_ls_wR_factor_ref 0.1282
_reflns_number_gt 8060
_reflns_number_total 9511
_reflns_threshold_expression >2sigma(I)
_cod_data_source_file om700826t-file002.cif
_cod_data_source_block ic10390
_cod_depositor_comments
;
The following automatic conversions were performed:

'_symmetry_cell_setting' value 'Monoclinic' changed to 'monoclinic'
according to /home/saulius/struct/CIF-dictionaries/cif_core.dic
dictionary named 'cif_core.dic' version 2.4.1 from 2010-06-29.

Automatic conversion script
Id: cif_fix_values 1715 2011-07-08 13:25:40Z adriana 
;
_cod_original_sg_symbol_H-M P2(1)/c
_cod_database_code 4074020

loop_
_symmetry_equiv_pos_as_xyz
'x, y, z'
'-x, y+1/2, -z+1/2'
'-x, -y, -z'
'x, -y-1/2, z-1/2'

loop_
_atom_site_label
_atom_site_type_symbol
_atom_site_fract_x
_atom_site_fract_y
_atom_site_fract_z
_atom_site_U_iso_or_equiv
_atom_site_adp_type
_atom_site_occupancy
_atom_site_symmetry_multiplicity
_atom_site_calc_flag
_atom_site_refinement_flags
Rh Rh 0.234210(15) 0.22746(2) 0.797639(14) 0.02854(9) Uani 1 1 d .
Cl1 Cl 0.11427(6) 0.25296(8) 0.81653(6) 0.0434(2) Uani 1 1 d .
P1 P 0.19850(5) 0.03798(7) 0.77720(5) 0.0317(2) Uani 1 1 d .
P2 P 0.25621(5) 0.42245(7) 0.81275(5) 0.0320(2) Uani 1 1 d .
O1 O 0.31353(15) 0.1946(2) 0.90720(13) 0.0413(6) Uani 1 1 d .
N1 N 0.33457(16) 0.2073(2) 0.78525(15) 0.0291(6) Uani 1 1 d .
N2 N 0.34025(17) 0.2187(2) 0.72546(16) 0.0337(6) Uani 1 1 d .
C1 C 0.3846(2) 0.1780(3) 0.90790(19) 0.0379(8) Uani 1 1 d .
C2 C 0.4508(3) 0.1527(4) 0.9702(2) 0.0567(11) Uani 1 1 d .
H2A H 0.4442 0.1475 1.0128 0.068 Uiso 1 1 calc R
C3 C 0.5235(3) 0.1361(4) 0.9686(2) 0.0624(13) Uani 1 1 d .
H3A H 0.5654 0.1192 1.0107 0.075 Uiso 1 1 calc R
C4 C 0.5398(2) 0.1428(4) 0.9070(2) 0.0503(10) Uani 1 1 d .
C5 C 0.4770(2) 0.1668(3) 0.8459(2) 0.0419(9) Uani 1 1 d .
H5A H 0.4848 0.1723 0.8039 0.050 Uiso 1 1 calc R
C6 C 0.40072(19) 0.1832(3) 0.84601(18) 0.0329(7) Uani 1 1 d .
C7 C 0.2653(2) 0.2452(3) 0.67369(19) 0.0327(7) Uani 1 1 d .
C8 C 0.1990(2) 0.2506(3) 0.69376(19) 0.0328(8) Uani 1 1 d .
C9 C 0.1251(2) 0.2733(3) 0.6412(2) 0.0449(9) Uani 1 1 d .
H9A H 0.0799 0.2767 0.6520 0.054 Uiso 1 1 calc R
C10 C 0.1193(3) 0.2907(4) 0.5725(2) 0.0542(11) Uani 1 1 d .
H10A H 0.0695 0.3043 0.5375 0.065 Uiso 1 1 calc R
C11 C 0.1841(3) 0.2886(3) 0.5547(2) 0.0504(10) Uani 1 1 d .
H11A H 0.1775 0.3015 0.5081 0.061 Uiso 1 1 calc R
C12 C 0.2606(2) 0.2674(3) 0.6049(2) 0.0408(9) Uani 1 1 d .
C13 C 0.6224(3) 0.1235(5) 0.9091(3) 0.0755(16) Uani 1 1 d .
H13A H 0.6222 0.1317 0.8626 0.113 Uiso 1 1 calc R
H13B H 0.6395 0.0495 0.9261 0.113 Uiso 1 1 calc R
H13C H 0.6582 0.1769 0.9400 0.113 Uiso 1 1 calc R
C14 C 0.3330(3) 0.2720(4) 0.5877(2) 0.0579(12) Uani 1 1 d .
H14A H 0.3791 0.2550 0.6292 0.087 Uiso 1 1 calc R
H14B H 0.3383 0.3454 0.5714 0.087 Uiso 1 1 calc R
H14C H 0.3282 0.2185 0.5515 0.087 Uiso 1 1 calc R
C15 C 0.2796(2) -0.0534(3) 0.77924(19) 0.0353(8) Uani 1 1 d .
C16 C 0.3096(2) -0.0505(3) 0.7259(2) 0.0466(10) Uani 1 1 d .
H16A H 0.2895 0.0008 0.6893 0.056 Uiso 1 1 calc R
C17 C 0.3688(3) -0.1231(4) 0.7273(3) 0.0603(12) Uani 1 1 d .
H17A H 0.3867 -0.1229 0.6905 0.072 Uiso 1 1 calc R
C18 C 0.4015(3) -0.1956(4) 0.7824(3) 0.0646(13) Uani 1 1 d .
H18A H 0.4419 -0.2438 0.7830 0.077 Uiso 1 1 calc R
C19 C 0.3756(3) -0.1975(4) 0.8358(3) 0.0621(13) Uani 1 1 d .
H19A H 0.3987 -0.2460 0.8735 0.075 Uiso 1 1 calc R
C20 C 0.3145(2) -0.1274(3) 0.8348(2) 0.0477(10) Uani 1 1 d .
H20A H 0.2967 -0.1299 0.8716 0.057 Uiso 1 1 calc R
C21 C 0.1156(2) 0.0075(3) 0.6941(2) 0.0384(8) Uani 1 1 d .
C22 C 0.1216(3) -0.0563(4) 0.6405(2) 0.0576(12) Uani 1 1 d .
H22A H 0.1711 -0.0826 0.6439 0.069 Uiso 1 1 calc R
C23 C 0.0544(3) -0.0813(4) 0.5816(3) 0.0720(15) Uani 1 1 d .
H23A H 0.0594 -0.1232 0.5454 0.086 Uiso 1 1 calc R
C24 C -0.0191(3) -0.0457(4) 0.5756(3) 0.0650(13) Uani 1 1 d .
H24A H -0.0640 -0.0648 0.5364 0.078 Uiso 1 1 calc R
C25 C -0.0256(3) 0.0187(4) 0.6282(3) 0.0601(12) Uani 1 1 d .
H25A H -0.0753 0.0437 0.6248 0.072 Uiso 1 1 calc R
C26 C 0.0412(2) 0.0463(4) 0.6861(2) 0.0519(10) Uani 1 1 d .
H26A H 0.0361 0.0923 0.7205 0.062 Uiso 1 1 calc R
C27 C 0.1639(2) -0.0278(3) 0.8405(2) 0.0359(8) Uani 1 1 d .
C28 C 0.1141(2) -0.1214(3) 0.8196(2) 0.0477(10) Uani 1 1 d .
H28A H 0.0988 -0.1491 0.7740 0.057 Uiso 1 1 calc R
C29 C 0.0879(3) -0.1725(4) 0.8671(3) 0.0643(13) Uani 1 1 d .
H29A H 0.0553 -0.2350 0.8534 0.077 Uiso 1 1 calc R
C30 C 0.1094(3) -0.1319(4) 0.9340(3) 0.0651(14) Uani 1 1 d .
H30A H 0.0901 -0.1653 0.9651 0.078 Uiso 1 1 calc R
C31 C 0.1598(3) -0.0413(4) 0.9556(3) 0.0589(12) Uani 1 1 d .
H31A H 0.1758 -0.0154 1.0016 0.071 Uiso 1 1 calc R
C32 C 0.1866(2) 0.0112(3) 0.9087(2) 0.0464(9) Uani 1 1 d .
H32A H 0.2200 0.0728 0.9232 0.056 Uiso 1 1 calc R
C33 C 0.2474(2) 0.4870(3) 0.88995(18) 0.0350(8) Uani 1 1 d .
C34 C 0.2437(3) 0.4254(3) 0.9452(2) 0.0484(10) Uani 1 1 d .
H34A H 0.2418 0.3480 0.9428 0.058 Uiso 1 1 calc R
C35 C 0.2428(3) 0.4799(4) 1.0044(2) 0.0618(12) Uani 1 1 d .
H35A H 0.2408 0.4386 1.0420 0.074 Uiso 1 1 calc R
C36 C 0.2450(3) 0.5937(4) 1.0082(2) 0.0581(12) Uani 1 1 d .
H36A H 0.2445 0.6294 1.0482 0.070 Uiso 1 1 calc R
C37 C 0.2479(3) 0.6551(4) 0.9532(2) 0.0558(11) Uani 1 1 d .
H37A H 0.2500 0.7325 0.9560 0.067 Uiso 1 1 calc R
C38 C 0.2479(2) 0.6022(3) 0.8940(2) 0.0473(10) Uani 1 1 d .
H38A H 0.2481 0.6444 0.8561 0.057 Uiso 1 1 calc R
C39 C 0.1894(2) 0.5097(3) 0.74174(19) 0.0375(8) Uani 1 1 d .
C40 C 0.1093(2) 0.5003(3) 0.7259(2) 0.0511(10) Uani 1 1 d .
H40A H 0.0913 0.4486 0.7501 0.061 Uiso 1 1 calc R
C41 C 0.0549(3) 0.5654(4) 0.6751(3) 0.0619(12) Uani 1 1 d .
H41A H 0.0010 0.5591 0.6663 0.074 Uiso 1 1 calc R
C42 C 0.0799(3) 0.6390(5) 0.6377(3) 0.0843(18) Uani 1 1 d .
H42A H 0.0433 0.6824 0.6027 0.101 Uiso 1 1 calc R
C43 C 0.1598(3) 0.6490(5) 0.6521(3) 0.098(2) Uani 1 1 d .
H43A H 0.1768 0.6988 0.6262 0.117 Uiso 1 1 calc R
C44 C 0.2153(3) 0.5863(4) 0.7045(3) 0.0646(13) Uani 1 1 d .
H44A H 0.2693 0.5952 0.7146 0.077 Uiso 1 1 calc R
C45 C 0.3575(2) 0.4627(3) 0.8243(2) 0.0380(8) Uani 1 1 d .
C46 C 0.4126(3) 0.4920(4) 0.8893(2) 0.0633(13) Uani 1 1 d .
H46A H 0.3982 0.4919 0.9282 0.076 Uiso 1 1 calc R
C47 C 0.4889(3) 0.5215(5) 0.8977(3) 0.0814(17) Uani 1 1 d .
H47A H 0.5254 0.5422 0.9419 0.098 Uiso 1 1 calc R
C48 C 0.5113(3) 0.5207(4) 0.8419(3) 0.0739(15) Uani 1 1 d .
H48A H 0.5627 0.5411 0.8478 0.089 Uiso 1 1 calc R
C49 C 0.4582(3) 0.4899(4) 0.7773(3) 0.0572(12) Uani 1 1 d .
H49A H 0.4736 0.4887 0.7391 0.069 Uiso 1 1 calc R
C50 C 0.3819(2) 0.4605(3) 0.7681(2) 0.0450(9) Uani 1 1 d .
H50A H 0.3463 0.4390 0.7238 0.054 Uiso 1 1 calc R

loop_
_atom_site_aniso_label
_atom_site_aniso_U_11
_atom_site_aniso_U_22
_atom_site_aniso_U_33
_atom_site_aniso_U_23
_atom_site_aniso_U_13
_atom_site_aniso_U_12
Rh 0.02964(15) 0.02832(14) 0.02893(15) 0.00157(11) 0.01266(11) 0.00120(10)
Cl1 0.0406(5) 0.0391(5) 0.0582(6) -0.0015(4) 0.0276(5) 0.0015(4)
P1 0.0328(5) 0.0293(4) 0.0338(5) 0.0008(4) 0.0139(4) 0.0010(4)
P2 0.0323(5) 0.0307(5) 0.0332(5) 0.0006(4) 0.0127(4) 0.0001(4)
O1 0.0393(14) 0.0537(16) 0.0321(14) 0.0028(12) 0.0149(11) 0.0038(12)
N1 0.0309(14) 0.0278(14) 0.0317(16) -0.0011(11) 0.0153(12) -0.0010(11)
N2 0.0375(16) 0.0337(15) 0.0335(17) -0.0005(13) 0.0175(13) -0.0011(12)
C1 0.0362(19) 0.038(2) 0.036(2) 0.0033(16) 0.0106(16) 0.0035(15)
C2 0.052(3) 0.079(3) 0.036(2) 0.010(2) 0.013(2) 0.013(2)
C3 0.044(2) 0.081(3) 0.045(3) 0.005(2) -0.002(2) 0.016(2)
C4 0.035(2) 0.054(3) 0.053(3) -0.007(2) 0.0074(19) 0.0060(18)
C5 0.0364(19) 0.046(2) 0.044(2) -0.0044(17) 0.0161(17) 0.0031(16)
C6 0.0297(17) 0.0309(17) 0.034(2) -0.0016(14) 0.0075(15) 0.0010(14)
C7 0.0399(19) 0.0282(17) 0.0303(18) -0.0014(13) 0.0138(15) 0.0000(14)
C8 0.042(2) 0.0250(17) 0.0312(19) 0.0001(13) 0.0139(16) 0.0015(14)
C9 0.039(2) 0.049(2) 0.043(2) 0.0038(18) 0.0118(18) 0.0076(17)
C10 0.054(3) 0.060(3) 0.035(2) 0.0091(19) 0.003(2) 0.016(2)
C11 0.069(3) 0.052(3) 0.028(2) 0.0039(17) 0.017(2) 0.008(2)
C12 0.056(2) 0.0340(19) 0.035(2) -0.0016(16) 0.0210(19) 0.0026(17)
C13 0.036(2) 0.100(4) 0.079(4) -0.012(3) 0.010(2) 0.010(3)
C14 0.070(3) 0.072(3) 0.040(2) 0.002(2) 0.030(2) -0.004(2)
C15 0.0367(19) 0.0256(17) 0.044(2) -0.0029(15) 0.0161(17) -0.0021(14)
C16 0.049(2) 0.042(2) 0.057(3) -0.0008(19) 0.029(2) -0.0041(18)
C17 0.059(3) 0.056(3) 0.082(4) -0.017(3) 0.045(3) -0.008(2)
C18 0.049(3) 0.049(3) 0.101(4) -0.008(3) 0.035(3) 0.010(2)
C19 0.054(3) 0.050(3) 0.077(3) 0.010(2) 0.019(3) 0.018(2)
C20 0.047(2) 0.045(2) 0.050(3) 0.0020(19) 0.018(2) 0.0053(18)
C21 0.0375(19) 0.0301(18) 0.043(2) 0.0012(15) 0.0108(17) -0.0024(15)
C22 0.053(3) 0.064(3) 0.049(3) -0.013(2) 0.012(2) 0.008(2)
C23 0.073(3) 0.078(4) 0.050(3) -0.019(3) 0.008(3) 0.006(3)
C24 0.055(3) 0.062(3) 0.054(3) -0.002(2) -0.005(2) -0.004(2)
C25 0.042(2) 0.061(3) 0.066(3) 0.003(2) 0.008(2) 0.001(2)
C26 0.047(2) 0.051(2) 0.055(3) -0.006(2) 0.016(2) 0.0001(19)
C27 0.0354(19) 0.0333(18) 0.042(2) 0.0045(15) 0.0188(16) 0.0023(15)
C28 0.046(2) 0.041(2) 0.057(3) 0.0073(19) 0.019(2) -0.0030(18)
C29 0.055(3) 0.049(3) 0.096(4) 0.020(3) 0.037(3) -0.005(2)
C30 0.075(3) 0.057(3) 0.085(4) 0.025(3) 0.055(3) 0.010(2)
C31 0.079(3) 0.054(3) 0.057(3) 0.011(2) 0.041(3) 0.009(2)
C32 0.053(2) 0.041(2) 0.050(2) 0.0034(18) 0.027(2) 0.0021(18)
C33 0.0360(19) 0.0352(19) 0.0328(19) -0.0024(15) 0.0120(16) 0.0010(15)
C34 0.063(3) 0.039(2) 0.042(2) -0.0005(17) 0.019(2) -0.0010(19)
C35 0.092(4) 0.057(3) 0.042(3) 0.005(2) 0.031(3) 0.004(3)
C36 0.073(3) 0.053(3) 0.050(3) -0.014(2) 0.025(2) 0.001(2)
C37 0.074(3) 0.036(2) 0.058(3) -0.012(2) 0.027(2) -0.001(2)
C38 0.060(3) 0.037(2) 0.048(2) -0.0006(18) 0.024(2) -0.0005(18)
C39 0.043(2) 0.0327(18) 0.035(2) 0.0010(15) 0.0125(16) 0.0045(15)
C40 0.045(2) 0.045(2) 0.061(3) 0.013(2) 0.018(2) 0.0044(18)
C41 0.045(2) 0.054(3) 0.077(3) 0.009(2) 0.012(2) 0.005(2)
C42 0.064(3) 0.084(4) 0.086(4) 0.042(3) 0.007(3) 0.017(3)
C43 0.077(4) 0.099(5) 0.115(5) 0.072(4) 0.034(4) 0.015(3)
C44 0.050(3) 0.063(3) 0.077(3) 0.030(3) 0.020(2) 0.008(2)
C45 0.0307(18) 0.0335(18) 0.046(2) -0.0004(16) 0.0112(17) -0.0026(14)
C46 0.039(2) 0.094(4) 0.053(3) -0.004(3) 0.014(2) -0.002(2)
C47 0.041(3) 0.110(5) 0.077(4) -0.022(3) 0.005(3) -0.013(3)
C48 0.037(2) 0.077(4) 0.112(5) -0.015(3) 0.032(3) -0.009(2)
C49 0.054(3) 0.047(2) 0.083(4) 0.000(2) 0.039(3) -0.001(2)
C50 0.044(2) 0.038(2) 0.057(3) -0.0009(18) 0.024(2) -0.0037(17)

loop_
_atom_type_symbol
_atom_type_description
_atom_type_scat_dispersion_real
_atom_type_scat_dispersion_imag
_atom_type_scat_source
C C 0.0033 0.0016 'International Tables Vol C Tables 4.2.6.8 and 6.1.1.4'
H H 0.0000 0.0000 'International Tables Vol C Tables 4.2.6.8 and 6.1.1.4'
N N 0.0061 0.0033 'International Tables Vol C Tables 4.2.6.8 and 6.1.1.4'
O O 0.0106 0.0060 'International Tables Vol C Tables 4.2.6.8 and 6.1.1.4'
P P 0.1023 0.0942 'International Tables Vol C Tables 4.2.6.8 and 6.1.1.4'
Cl Cl 0.1484 0.1585 'International Tables Vol C Tables 4.2.6.8 and 6.1.1.4'
Rh Rh -1.1178 0.9187 'International Tables Vol C Tables 4.2.6.8 and 6.1.1.4'

loop_
_geom_angle_atom_site_label_1
_geom_angle_atom_site_label_2
_geom_angle_atom_site_label_3
_geom_angle
N1 Rh C8 79.09(13)
N1 Rh O1 80.27(10)
C8 Rh O1 159.36(12)
N1 Rh P1 93.72(8)
C8 Rh P1 89.44(10)
O1 Rh P1 92.17(7)
N1 Rh P2 91.14(8)
C8 Rh P2 88.38(9)
O1 Rh P2 91.77(7)
P1 Rh P2 174.19(3)
N1 Rh Cl1 178.22(9)
C8 Rh Cl1 102.60(11)
O1 Rh Cl1 98.03(7)
P1 Rh Cl1 86.87(3)
P2 Rh Cl1 88.36(3)
C15 P1 C27 102.77(16)
C15 P1 C21 105.78(17)
C27 P1 C21 101.02(17)
C15 P1 Rh 114.16(11)
C27 P1 Rh 115.88(12)
C21 P1 Rh 115.54(12)
C33 P2 C39 101.38(16)
C33 P2 C45 101.22(17)
C39 P2 C45 106.33(17)
C33 P2 Rh 117.72(12)
C39 P2 Rh 115.63(12)
C45 P2 Rh 112.81(12)
C1 O1 Rh 107.4(2)
N2 N1 C6 121.5(3)
N2 N1 Rh 122.4(2)
C6 N1 Rh 116.1(2)
N1 N2 C7 109.8(3)
O1 C1 C6 122.1(3)
O1 C1 C2 122.7(4)
C6 C1 C2 115.2(3)
C3 C2 C1 120.7(4)
C2 C3 C4 124.0(4)
C5 C4 C3 116.6(4)
C5 C4 C13 122.3(4)
C3 C4 C13 121.1(4)
C4 C5 C6 120.6(4)
N1 C6 C5 123.0(3)
N1 C6 C1 114.2(3)
C5 C6 C1 122.9(3)
N2 C7 C12 118.0(3)
N2 C7 C8 118.5(3)
C12 C7 C8 123.5(3)
C9 C8 C7 117.5(3)
C9 C8 Rh 132.4(3)
C7 C8 Rh 110.1(3)
C10 C9 C8 119.4(4)
C11 C10 C9 122.2(4)
C10 C11 C12 121.5(4)
C11 C12 C7 115.8(4)
C11 C12 C14 122.5(4)
C7 C12 C14 121.7(4)
C20 C15 C16 117.7(3)
C20 C15 P1 120.8(3)
C16 C15 P1 121.5(3)
C17 C16 C15 120.3(4)
C18 C17 C16 120.6(4)
C19 C18 C17 120.3(4)
C18 C19 C20 120.4(4)
C19 C20 C15 120.7(4)
C26 C21 C22 117.7(4)
C26 C21 P1 117.7(3)
C22 C21 P1 124.5(3)
C21 C22 C23 120.2(4)
C24 C23 C22 121.3(5)
C23 C24 C25 119.0(4)
C24 C25 C26 120.1(4)
C25 C26 C21 121.6(4)
C32 C27 C28 119.2(4)
C32 C27 P1 121.6(3)
C28 C27 P1 119.1(3)
C29 C28 C27 119.7(4)
C30 C29 C28 120.6(4)
C29 C30 C31 120.1(4)
C30 C31 C32 120.1(5)
C27 C32 C31 120.2(4)
C34 C33 C38 119.1(3)
C34 C33 P2 122.4(3)
C38 C33 P2 118.4(3)
C33 C34 C35 119.4(4)
C36 C35 C34 120.7(4)
C37 C36 C35 120.1(4)
C36 C37 C38 119.8(4)
C37 C38 C33 120.9(4)
C40 C39 C44 118.5(4)
C40 C39 P2 117.6(3)
C44 C39 P2 123.8(3)
C39 C40 C41 121.7(4)
C42 C41 C40 119.9(4)
C41 C42 C43 119.4(5)
C42 C43 C44 121.2(5)
C43 C44 C39 119.2(4)
C46 C45 C50 117.8(4)
C46 C45 P2 121.1(3)
C50 C45 P2 121.0(3)
C45 C46 C47 120.8(5)
C48 C47 C46 120.5(5)
C47 C48 C49 119.7(4)
C48 C49 C50 120.4(4)
C49 C50 C45 120.7(4)

loop_
_geom_bond_atom_site_label_1
_geom_bond_atom_site_label_2
_geom_bond_distance
Rh N1 1.953(3)
Rh C8 1.998(4)
Rh O1 2.194(2)
Rh P1 2.3564(9)
Rh P2 2.3727(9)
Rh Cl1 2.3786(9)
P1 C15 1.826(4)
P1 C27 1.826(4)
P1 C21 1.829(4)
P2 C33 1.826(4)
P2 C39 1.827(4)
P2 C45 1.831(4)
O1 C1 1.303(4)
N1 N2 1.279(4)
N1 C6 1.392(4)
N2 C7 1.407(4)
C1 C6 1.411(5)
C1 C2 1.414(5)
C2 C3 1.352(6)
C3 C4 1.408(6)
C4 C5 1.364(5)
C4 C13 1.505(6)
C5 C6 1.402(5)
C7 C12 1.407(5)
C7 C8 1.417(5)
C8 C9 1.391(5)
C9 C10 1.390(6)
C10 C11 1.363(6)
C11 C12 1.401(6)
C12 C14 1.490(6)
C15 C20 1.392(5)
C15 C16 1.399(5)
C16 C17 1.377(6)
C17 C18 1.369(7)
C18 C19 1.352(7)
C19 C20 1.387(6)
C21 C26 1.380(5)
C21 C22 1.381(5)
C22 C23 1.384(6)
C23 C24 1.363(7)
C24 C25 1.369(6)
C25 C26 1.376(6)
C27 C32 1.381(5)
C27 C28 1.403(5)
C28 C29 1.383(6)
C29 C30 1.366(7)
C30 C31 1.380(7)
C31 C32 1.386(5)
C33 C34 1.378(5)
C33 C38 1.384(5)
C34 C35 1.386(6)
C35 C36 1.367(6)
C36 C37 1.366(6)
C37 C38 1.372(5)
C39 C40 1.372(5)
C39 C44 1.388(6)
C40 C41 1.373(6)
C41 C42 1.359(7)
C42 C43 1.372(7)
C43 C44 1.382(6)
C45 C46 1.373(6)
C45 C50 1.386(5)
C46 C47 1.380(6)
C47 C48 1.354(7)
C48 C49 1.359(7)
C49 C50 1.373(6)
